data_4024605
loop_
_publ_author_name
'Carlos Saavedra'
'Rosendo Hern\'andez'
'Alicia Boto'
'Eleuterio \'Alvarez'

_publ_section_title
;
Catalytic, One-Pot Synthesis of \b-Amino Acids from \a-Amino Acids.
Preparation of \a,\b-Peptide Derivatives
;
_journal_name_full 'Journal of Organic Chemistry'
_journal_page_first 4655
_journal_page_last 4665
_journal_paper_doi 10.1021/jo9004487
_journal_volume 74
_journal_year 2009
_chemical_absolute_configuration syn
_chemical_formula_moiety 'C23 H28 N2 O4'
_chemical_formula_sum 'C23 H28 N2 O4'
_chemical_formula_weight 396.47
_chemical_name_systematic
; 
 ? 
;
_space_group_IT_number 152
_symmetry_cell_setting trigonal
_symmetry_space_group_name_Hall 'P 31 2"'
_symmetry_space_group_name_H-M 'P 31 2 1'
_atom_sites_solution_hydrogens geom
_atom_sites_solution_primary direct
_atom_sites_solution_secondary difmap
_audit_creation_method SHELXL-97
_cell_angle_alpha 90.00
_cell_angle_beta 90.00
_cell_angle_gamma 120.00
_cell_formula_units_Z 6
_cell_length_a 9.59480(10)
_cell_length_b 9.59480(10)
_cell_length_c 40.0570(9)
_cell_measurement_reflns_used 9926
_cell_measurement_temperature 173(2)
_cell_measurement_theta_max 25.01
_cell_measurement_theta_min 2.45
_cell_volume 3193.60(9)
_computing_cell_refinement 'Bruker (2006). APEX 2. Version 2.1.'
_computing_data_collection 'Bruker (2006). APEX 2. Version 2.1.'
_computing_data_reduction 'Bruker (2006). APEX 2. Version 2.1.'
_computing_molecular_graphics 'XP, SHELXTL v. 6.14 (Bruker, 2003)'
_computing_publication_material 'XCIF, SHELXTL v. 6.14 (Bruker, 2003)'
_computing_structure_refinement 'XL, SHELXTL v. 6.14 (Bruker, 2003)'
_computing_structure_solution 'Bruker (2006). APEX 2. Version 2.1.'
_diffrn_ambient_temperature 173(2)
_diffrn_detector_area_resol_mean 8.26
_diffrn_measured_fraction_theta_full 1.000
_diffrn_measured_fraction_theta_max 1.000
_diffrn_measurement_device_type
;
 Bruker-Nonius X8kappa APEX II CCD area detector'
;
_diffrn_measurement_method 'phi and omega scans with narrow frames'
_diffrn_radiation_monochromator graphite
_diffrn_radiation_source 'fine-focus sealed tube'
_diffrn_radiation_type MoK\a
_diffrn_radiation_wavelength 0.71073
_diffrn_reflns_av_R_equivalents 0.0505
_diffrn_reflns_av_sigmaI/netI 0.0271
_diffrn_reflns_limit_h_max 13
_diffrn_reflns_limit_h_min -13
_diffrn_reflns_limit_k_max 13
_diffrn_reflns_limit_k_min -13
_diffrn_reflns_limit_l_max 57
_diffrn_reflns_limit_l_min -52
_diffrn_reflns_number 54617
_diffrn_reflns_theta_full 30.58
_diffrn_reflns_theta_max 30.58
_diffrn_reflns_theta_min 2.45
_diffrn_standards_decay_% 0
_exptl_absorpt_coefficient_mu 0.085
_exptl_absorpt_correction_T_max 0.9750
_exptl_absorpt_correction_T_min 0.9588
_exptl_absorpt_correction_type multi-scan
_exptl_absorpt_process_details
;
 SADABS, Bruker (2006). APEX 2. Version 2.1. Bruker Analytical
 X-ray Solutions, Madison, Wisconsin, USA.
;
_exptl_crystal_colour colourless
_exptl_crystal_density_diffrn 1.237
_exptl_crystal_density_method 'not measured'
_exptl_crystal_description hexagonal
_exptl_crystal_F_000 1272
_exptl_crystal_size_max 0.50
_exptl_crystal_size_mid 0.50
_exptl_crystal_size_min 0.30
_refine_diff_density_max 0.271
_refine_diff_density_min -0.162
_refine_diff_density_rms 0.034
_refine_ls_extinction_method none
_refine_ls_goodness_of_fit_ref 1.021
_refine_ls_hydrogen_treatment mixed
_refine_ls_matrix_type full
_refine_ls_number_parameters 272
_refine_ls_number_reflns 3794
_refine_ls_number_restraints 2
_refine_ls_restrained_S_all 1.020
_refine_ls_R_factor_all 0.0400
_refine_ls_R_factor_gt 0.0344
_refine_ls_shift/su_max 0.001
_refine_ls_shift/su_mean 0.000
_refine_ls_structure_factor_coef Fsqd
_refine_ls_weighting_details 'calc w=1/[\s^2^(Fo^2^)+(0.0553P)^2^+0.0523P] where P=(Fo^2^+2Fc^2^)/3'
_refine_ls_weighting_scheme calc
_refine_ls_wR_factor_gt 0.0936
_refine_ls_wR_factor_ref 0.0964
_reflns_number_gt 3352
_reflns_number_total 3794
_reflns_threshold_expression >2sigma(I)
_cod_data_source_file jo9004487_si_004.cif
_cod_data_source_block 78
_cod_depositor_comments
;
The following automatic conversions were performed:
'_symmetry_cell_setting' value 'Trigonal' changed to 'trigonal' according
to '/home/saulius/struct/CIF-dictionaries/cif_core.dic' dictionary named
'cif_core.dic' version 2.4.1 from 2010-06-29.

Automatic conversion script
Id: cif_fix_enum 1527 2010-12-29 10:47:43Z saulius 
;
_cod_original_sg_symbol_H-M P3(1)21
_cod_database_code 4024605

loop_
_symmetry_equiv_pos_as_xyz
'x, y, z'
'-y, x-y, z+1/3'
'-x+y, -x, z+2/3'
'y, x, -z'
'x-y, -y, -z+2/3'
'-x, -x+y, -z+1/3'

loop_
_atom_site_label
_atom_site_type_symbol
_atom_site_fract_x
_atom_site_fract_y
_atom_site_fract_z
_atom_site_U_iso_or_equiv
_atom_site_adp_type
_atom_site_occupancy
_atom_site_symmetry_multiplicity
_atom_site_calc_flag
_atom_site_refinement_flags
_atom_site_disorder_assembly
_atom_site_disorder_group
O1 O 0.14315(17) 0.47489(16) 0.99652(3) 0.0465(3) Uani 1 1 d . . .
O2 O -0.03716(14) 0.23814(14) 0.97460(2) 0.0385(3) Uani 1 1 d . . .
O3 O 0.52979(12) 0.35706(12) 0.82590(2) 0.0303(2) Uani 1 1 d . . .
O1' O 0.10615(13) 0.11971(12) 0.87317(2) 0.0308(2) Uani 1 1 d . . .
N1 N 0.17259(14) 0.38011(14) 0.88082(3) 0.0244(2) Uani 1 1 d D . .
H1N H 0.205(2) 0.4737(18) 0.8698(4) 0.029 Uiso 1 1 d D . .
N2 N 0.26769(13) 0.19448(13) 0.81237(3) 0.0234(2) Uani 1 1 d D . .
H2N H 0.1880(19) 0.0923(18) 0.8077(4) 0.028 Uiso 1 1 d D . .
C1 C 0.10290(18) 0.37808(18) 0.97427(3) 0.0296(3) Uani 1 1 d . . .
C2 C 0.20054(16) 0.39649(17) 0.94303(3) 0.0251(3) Uani 1 1 d . . .
C3 C 0.08674(16) 0.35519(16) 0.91245(3) 0.0239(2) Uani 1 1 d . . .
H3 H 0.0032 0.2387 0.9140 0.029 Uiso 1 1 calc R . .
C4 C 0.0004(2) 0.4517(2) 0.91171(4) 0.0368(3) Uani 1 1 d . . .
H4A H 0.0798 0.5667 0.9103 0.055 Uiso 1 1 calc R . .
H4B H -0.0635 0.4306 0.9321 0.055 Uiso 1 1 calc R . .
H4C H -0.0708 0.4199 0.8922 0.055 Uiso 1 1 calc R . .
C5 C 0.25973(19) 0.2749(2) 0.94541(4) 0.0327(3) Uani 1 1 d . . .
H5A H 0.3258 0.2968 0.9655 0.049 Uiso 1 1 calc R . .
H5B H 0.3242 0.2846 0.9256 0.049 Uiso 1 1 calc R . .
H5C H 0.1670 0.1656 0.9466 0.049 Uiso 1 1 calc R . .
C6 C 0.34348(19) 0.56782(19) 0.94143(4) 0.0358(3) Uani 1 1 d . . .
H6A H 0.3043 0.6446 0.9416 0.054 Uiso 1 1 calc R . .
H6B H 0.4045 0.5814 0.9209 0.054 Uiso 1 1 calc R . .
H6C H 0.4133 0.5874 0.9608 0.054 Uiso 1 1 calc R . .
C7 C -0.1455(2) 0.2166(3) 1.00174(4) 0.0546(5) Uani 1 1 d . . .
H7A H -0.0994 0.2064 1.0228 0.082 Uiso 1 1 calc R . .
H7B H -0.2493 0.1190 0.9979 0.082 Uiso 1 1 calc R . .
H7C H -0.1612 0.3099 1.0029 0.082 Uiso 1 1 calc R . .
C8 C 0.42345(16) 0.23465(15) 0.81215(3) 0.0226(2) Uani 1 1 d . . .
C9 C 0.46346(15) 0.12684(16) 0.79224(3) 0.0243(2) Uani 1 1 d . . .
C10 C 0.5999(2) 0.1201(2) 0.80023(4) 0.0410(4) Uani 1 1 d . . .
H10 H 0.6639 0.1793 0.8188 0.049 Uiso 1 1 calc R . .
C11 C 0.6436(2) 0.0274(3) 0.78131(5) 0.0530(5) Uani 1 1 d . . .
H11 H 0.7356 0.0203 0.7873 0.064 Uiso 1 1 calc R . .
C12 C 0.5537(2) -0.0549(2) 0.75369(4) 0.0420(4) Uani 1 1 d . . .
H12 H 0.5853 -0.1167 0.7405 0.050 Uiso 1 1 calc R . .
C13 C 0.4192(2) -0.0475(2) 0.74531(4) 0.0371(3) Uani 1 1 d . . .
H13 H 0.3581 -0.1035 0.7262 0.045 Uiso 1 1 calc R . .
C14 C 0.37189(19) 0.04181(18) 0.76471(3) 0.0309(3) Uani 1 1 d . . .
H14 H 0.2771 0.0448 0.7592 0.037 Uiso 1 1 calc R . .
C1' C 0.16248(16) 0.25783(15) 0.86257(3) 0.0229(2) Uani 1 1 d . . .
C2' C 0.21433(16) 0.29927(15) 0.82614(3) 0.0226(2) Uani 1 1 d . . .
H2' H 0.3032 0.4136 0.8246 0.027 Uiso 1 1 calc R . .
C3' C 0.06605(17) 0.27856(18) 0.80671(3) 0.0273(3) Uani 1 1 d . . .
H3'1 H -0.0229 0.1665 0.8095 0.033 Uiso 1 1 calc R . .
H3'2 H 0.0310 0.3505 0.8166 0.033 Uiso 1 1 calc R . .
C4' C 0.09503(17) 0.31463(18) 0.76976(3) 0.0271(3) Uani 1 1 d . . .
C5' C 0.0490(2) 0.19026(19) 0.74685(3) 0.0341(3) Uani 1 1 d . . .
H5' H 0.0001 0.0821 0.7545 0.041 Uiso 1 1 calc R . .
C6' C 0.0740(2) 0.2231(2) 0.71287(4) 0.0421(4) Uani 1 1 d . . .
H6' H 0.0405 0.1371 0.6974 0.051 Uiso 1 1 calc R . .
C7' C 0.1469(2) 0.3789(2) 0.70159(4) 0.0398(4) Uani 1 1 d . . .
H7' H 0.1649 0.4009 0.6784 0.048 Uiso 1 1 calc R . .
C8' C 0.19391(18) 0.5035(2) 0.72404(4) 0.0359(3) Uani 1 1 d . . .
H8' H 0.2446 0.6115 0.7162 0.043 Uiso 1 1 calc R . .
C9' C 0.16743(18) 0.47191(18) 0.75798(4) 0.0320(3) Uani 1 1 d . . .
H9' H 0.1990 0.5583 0.7733 0.038 Uiso 1 1 calc R . .

loop_
_atom_site_aniso_label
_atom_site_aniso_U_11
_atom_site_aniso_U_22
_atom_site_aniso_U_33
_atom_site_aniso_U_23
_atom_site_aniso_U_13
_atom_site_aniso_U_12
O1 0.0630(8) 0.0451(7) 0.0273(5) -0.0074(5) 0.0083(5) 0.0240(6)
O2 0.0359(6) 0.0422(6) 0.0309(5) 0.0033(4) 0.0087(4) 0.0148(5)
O3 0.0267(5) 0.0263(5) 0.0319(4) -0.0081(4) -0.0043(4) 0.0088(4)
O1' 0.0415(6) 0.0225(5) 0.0265(4) -0.0001(4) 0.0050(4) 0.0144(4)
N1 0.0312(6) 0.0214(5) 0.0218(5) -0.0008(4) 0.0031(4) 0.0141(5)
N2 0.0224(5) 0.0200(5) 0.0249(5) -0.0059(4) 0.0002(4) 0.0085(4)
C1 0.0361(7) 0.0347(7) 0.0230(5) 0.0007(5) 0.0012(5) 0.0215(6)
C2 0.0267(6) 0.0277(6) 0.0225(5) -0.0031(5) 0.0000(5) 0.0147(5)
C3 0.0261(6) 0.0285(6) 0.0200(5) -0.0018(4) 0.0014(4) 0.0160(5)
C4 0.0446(9) 0.0531(10) 0.0298(6) 0.0029(6) 0.0037(6) 0.0374(8)
C5 0.0353(8) 0.0404(8) 0.0316(7) -0.0028(6) -0.0043(6) 0.0258(7)
C6 0.0318(7) 0.0325(8) 0.0363(7) -0.0050(6) 0.0005(6) 0.0109(6)
C7 0.0495(11) 0.0661(13) 0.0428(9) 0.0119(9) 0.0208(8) 0.0249(10)
C8 0.0251(6) 0.0200(5) 0.0198(5) -0.0008(4) 0.0004(4) 0.0091(5)
C9 0.0228(6) 0.0232(6) 0.0254(5) -0.0022(4) -0.0003(5) 0.0104(5)
C10 0.0330(8) 0.0477(10) 0.0471(8) -0.0186(7) -0.0140(6) 0.0238(7)
C11 0.0388(9) 0.0674(13) 0.0683(11) -0.0260(10) -0.0167(8) 0.0382(10)
C12 0.0398(9) 0.0438(9) 0.0502(9) -0.0139(7) -0.0001(7) 0.0267(8)
C13 0.0414(9) 0.0415(9) 0.0329(7) -0.0137(6) -0.0059(6) 0.0241(7)
C14 0.0313(7) 0.0377(8) 0.0290(6) -0.0093(5) -0.0060(5) 0.0211(6)
C1' 0.0244(6) 0.0229(6) 0.0218(5) -0.0035(4) -0.0014(4) 0.0121(5)
C2' 0.0250(6) 0.0215(6) 0.0208(5) -0.0029(4) 0.0005(4) 0.0112(5)
C3' 0.0289(7) 0.0326(7) 0.0224(5) -0.0035(5) -0.0008(5) 0.0169(6)
C4' 0.0276(6) 0.0326(7) 0.0250(5) -0.0024(5) -0.0030(5) 0.0181(6)
C5' 0.0452(9) 0.0330(7) 0.0250(6) -0.0012(5) -0.0025(6) 0.0202(7)
C6' 0.0605(11) 0.0477(10) 0.0234(6) -0.0043(6) -0.0042(7) 0.0310(9)
C7' 0.0452(9) 0.0549(10) 0.0264(6) 0.0073(6) 0.0001(6) 0.0303(8)
C8' 0.0302(7) 0.0374(8) 0.0422(8) 0.0104(6) 0.0000(6) 0.0184(7)
C9' 0.0274(7) 0.0331(7) 0.0388(7) -0.0026(6) -0.0049(5) 0.0176(6)

loop_
_atom_type_symbol
_atom_type_description
_atom_type_scat_dispersion_real
_atom_type_scat_dispersion_imag
_atom_type_scat_source
C C 0.0033 0.0000 'International Tables Vol C Tables 4.2.6.8 and 6.1.1.4'
H H 0.0000 0.0000 'International Tables Vol C Tables 4.2.6.8 and 6.1.1.4'
N N 0.0061 0.0000 'International Tables Vol C Tables 4.2.6.8 and 6.1.1.4'
O O 0.0106 0.0000 'International Tables Vol C Tables 4.2.6.8 and 6.1.1.4'

loop_
_geom_angle_atom_site_label_1
_geom_angle_atom_site_label_2
_geom_angle_atom_site_label_3
_geom_angle
_geom_angle_site_symmetry_1
_geom_angle_site_symmetry_3
_geom_angle_publ_flag
C1 O2 C7 116.01(14) . . ?
C1' N1 C3 122.61(11) . . ?
C1' N1 H1N 116.1(10) . . ?
C3 N1 H1N 118.0(10) . . ?
C8 N2 C2' 122.18(11) . . ?
C8 N2 H2N 121.4(11) . . ?
C2' N2 H2N 115.3(11) . . ?
O1 C1 O2 122.62(14) . . ?
O1 C1 C2 125.38(14) . . ?
O2 C1 C2 112.00(12) . . ?
C1 C2 C6 109.22(12) . . ?
C1 C2 C5 107.54(11) . . ?
C6 C2 C5 110.27(13) . . ?
C1 C2 C3 107.79(11) . . ?
C6 C2 C3 112.31(11) . . ?
C5 C2 C3 109.57(11) . . ?
N1 C3 C4 108.48(10) . . ?
N1 C3 C2 111.96(11) . . ?
C4 C3 C2 112.80(11) . . ?
N1 C3 H3 107.8 . . ?
C4 C3 H3 107.8 . . ?
C2 C3 H3 107.8 . . ?
C3 C4 H4A 109.5 . . ?
C3 C4 H4B 109.5 . . ?
H4A C4 H4B 109.5 . . ?
C3 C4 H4C 109.5 . . ?
H4A C4 H4C 109.5 . . ?
H4B C4 H4C 109.5 . . ?
C2 C5 H5A 109.5 . . ?
C2 C5 H5B 109.5 . . ?
H5A C5 H5B 109.5 . . ?
C2 C5 H5C 109.5 . . ?
H5A C5 H5C 109.5 . . ?
H5B C5 H5C 109.5 . . ?
C2 C6 H6A 109.5 . . ?
C2 C6 H6B 109.5 . . ?
H6A C6 H6B 109.5 . . ?
C2 C6 H6C 109.5 . . ?
H6A C6 H6C 109.5 . . ?
H6B C6 H6C 109.5 . . ?
O2 C7 H7A 109.5 . . ?
O2 C7 H7B 109.5 . . ?
H7A C7 H7B 109.5 . . ?
O2 C7 H7C 109.5 . . ?
H7A C7 H7C 109.5 . . ?
H7B C7 H7C 109.5 . . ?
O3 C8 N2 122.77(12) . . ?
O3 C8 C9 121.21(12) . . ?
N2 C8 C9 115.92(11) . . ?
C10 C9 C14 119.46(13) . . ?
C10 C9 C8 119.00(12) . . ?
C14 C9 C8 121.41(12) . . ?
C9 C10 C11 120.18(15) . . ?
C9 C10 H10 119.9 . . ?
C11 C10 H10 119.9 . . ?
C12 C11 C10 120.15(16) . . ?
C12 C11 H11 119.9 . . ?
C10 C11 H11 119.9 . . ?
C13 C12 C11 120.13(15) . . ?
C13 C12 H12 119.9 . . ?
C11 C12 H12 119.9 . . ?
C12 C13 C14 120.09(14) . . ?
C12 C13 H13 120.0 . . ?
C14 C13 H13 120.0 . . ?
C9 C14 C13 119.94(14) . . ?
C9 C14 H14 120.0 . . ?
C13 C14 H14 120.0 . . ?
O1' C1' N1 123.65(11) . . ?
O1' C1' C2' 121.34(11) . . ?
N1 C1' C2' 114.84(11) . . ?
N2 C2' C1' 111.44(10) . . ?
N2 C2' C3' 109.98(10) . . ?
C1' C2' C3' 106.77(10) . . ?
N2 C2' H2' 109.5 . . ?
C1' C2' H2' 109.5 . . ?
C3' C2' H2' 109.5 . . ?
C4' C3' C2' 114.28(11) . . ?
C4' C3' H3'1 108.7 . . ?
C2' C3' H3'1 108.7 . . ?
C4' C3' H3'2 108.7 . . ?
C2' C3' H3'2 108.7 . . ?
H3'1 C3' H3'2 107.6 . . ?
C9' C4' C5' 118.63(12) . . ?
C9' C4' C3' 120.98(12) . . ?
C5' C4' C3' 120.39(13) . . ?
C6' C5' C4' 120.46(15) . . ?
C6' C5' H5' 119.8 . . ?
C4' C5' H5' 119.8 . . ?
C7' C6' C5' 120.33(15) . . ?
C7' C6' H6' 119.8 . . ?
C5' C6' H6' 119.8 . . ?
C6' C7' C8' 119.85(13) . . ?
C6' C7' H7' 120.1 . . ?
C8' C7' H7' 120.1 . . ?
C7' C8' C9' 120.27(14) . . ?
C7' C8' H8' 119.9 . . ?
C9' C8' H8' 119.9 . . ?
C8' C9' C4' 120.45(14) . . ?
C8' C9' H9' 119.8 . . ?
C4' C9' H9' 119.8 . . ?

loop_
_geom_bond_atom_site_label_1
_geom_bond_atom_site_label_2
_geom_bond_distance
_geom_bond_site_symmetry_2
_geom_bond_publ_flag
O1 C1 1.2030(17) . ?
O2 C1 1.343(2) . ?
O2 C7 1.4461(19) . ?
O3 C8 1.2351(16) . ?
O1' C1' 1.2296(16) . ?
N1 C1' 1.3440(16) . ?
N1 C3 1.4643(15) . ?
N1 H1N 0.906(14) . ?
N2 C8 1.3439(18) . ?
N2 C2' 1.4463(16) . ?
N2 H2N 0.912(14) . ?
C1 C2 1.5198(18) . ?
C2 C6 1.527(2) . ?
C2 C5 1.535(2) . ?
C2 C3 1.5544(17) . ?
C3 C4 1.5203(19) . ?
C3 H3 1.0000 . ?
C4 H4A 0.9800 . ?
C4 H4B 0.9800 . ?
C4 H4C 0.9800 . ?
C5 H5A 0.9800 . ?
C5 H5B 0.9800 . ?
C5 H5C 0.9800 . ?
C6 H6A 0.9800 . ?
C6 H6B 0.9800 . ?
C6 H6C 0.9800 . ?
C7 H7A 0.9800 . ?
C7 H7B 0.9800 . ?
C7 H7C 0.9800 . ?
C8 C9 1.5001(18) . ?
C9 C10 1.380(2) . ?
C9 C14 1.3916(18) . ?
C10 C11 1.384(2) . ?
C10 H10 0.9500 . ?
C11 C12 1.382(3) . ?
C11 H11 0.9500 . ?
C12 C13 1.369(2) . ?
C12 H12 0.9500 . ?
C13 C14 1.391(2) . ?
C13 H13 0.9500 . ?
C14 H14 0.9500 . ?
C1' C2' 1.5288(17) . ?
C2' C3' 1.5451(19) . ?
C2' H2' 1.0000 . ?
C3' C4' 1.5137(17) . ?
C3' H3'1 0.9900 . ?
C3' H3'2 0.9900 . ?
C4' C9' 1.391(2) . ?
C4' C5' 1.3908(19) . ?
C5' C6' 1.3904(19) . ?
C5' H5' 0.9500 . ?
C6' C7' 1.373(3) . ?
C6' H6' 0.9500 . ?
C7' C8' 1.379(2) . ?
C7' H7' 0.9500 . ?
C8' C9' 1.389(2) . ?
C8' H8' 0.9500 . ?
C9' H9' 0.9500 . ?

loop_
_geom_hbond_atom_site_label_D
_geom_hbond_atom_site_label_H
_geom_hbond_atom_site_label_A
_geom_hbond_distance_DH
_geom_hbond_distance_HA
_geom_hbond_distance_DA
_geom_hbond_angle_DHA
_geom_hbond_site_symmetry_A
N1 H1N O3 0.906(14) 2.140(14) 2.9884(15) 155.6(16) 5_566
N2 H2N O1' 0.912(14) 2.066(14) 2.9676(15) 169.7(16) 5_556

loop_
_geom_torsion_atom_site_label_1
_geom_torsion_atom_site_label_2
_geom_torsion_atom_site_label_3
_geom_torsion_atom_site_label_4
_geom_torsion
_geom_torsion_site_symmetry_1
_geom_torsion_site_symmetry_2
_geom_torsion_site_symmetry_3
_geom_torsion_site_symmetry_4
_geom_torsion_publ_flag
C7 O2 C1 O1 6.0(2) . . . . ?
C7 O2 C1 C2 -174.14(13) . . . . ?
O1 C1 C2 C6 -9.5(2) . . . . ?
O2 C1 C2 C6 170.72(12) . . . . ?
O1 C1 C2 C5 110.20(17) . . . . ?
O2 C1 C2 C5 -69.63(15) . . . . ?
O1 C1 C2 C3 -131.74(16) . . . . ?
O2 C1 C2 C3 48.43(15) . . . . ?
C1' N1 C3 C4 -131.24(14) . . . . ?
C1' N1 C3 C2 103.65(14) . . . . ?
C1 C2 C3 N1 176.09(11) . . . . ?
C6 C2 C3 N1 55.74(15) . . . . ?
C5 C2 C3 N1 -67.17(14) . . . . ?
C1 C2 C3 C4 53.40(15) . . . . ?
C6 C2 C3 C4 -66.96(15) . . . . ?
C5 C2 C3 C4 170.13(12) . . . . ?
C2' N2 C8 O3 5.79(19) . . . . ?
C2' N2 C8 C9 -170.52(11) . . . . ?
O3 C8 C9 C10 27.8(2) . . . . ?
N2 C8 C9 C10 -155.87(14) . . . . ?
O3 C8 C9 C14 -148.14(14) . . . . ?
N2 C8 C9 C14 28.23(18) . . . . ?
C14 C9 C10 C11 -1.0(3) . . . . ?
C8 C9 C10 C11 -177.03(17) . . . . ?
C9 C10 C11 C12 2.0(3) . . . . ?
C10 C11 C12 C13 -1.3(3) . . . . ?
C11 C12 C13 C14 -0.5(3) . . . . ?
C10 C9 C14 C13 -0.7(2) . . . . ?
C8 C9 C14 C13 175.17(14) . . . . ?
C12 C13 C14 C9 1.5(3) . . . . ?
C3 N1 C1' O1' -13.7(2) . . . . ?
C3 N1 C1' C2' 161.61(11) . . . . ?
C8 N2 C2' C1' -94.13(14) . . . . ?
C8 N2 C2' C3' 147.66(12) . . . . ?
O1' C1' C2' N2 -29.77(18) . . . . ?
N1 C1' C2' N2 154.84(11) . . . . ?
O1' C1' C2' C3' 90.34(15) . . . . ?
N1 C1' C2' C3' -85.04(14) . . . . ?
N2 C2' C3' C4' -58.86(15) . . . . ?
C1' C2' C3' C4' -179.92(11) . . . . ?
C2' C3' C4' C9' -82.02(16) . . . . ?
C2' C3' C4' C5' 98.18(16) . . . . ?
C9' C4' C5' C6' -0.5(2) . . . . ?
C3' C4' C5' C6' 179.34(15) . . . . ?
C4' C5' C6' C7' 1.0(3) . . . . ?
C5' C6' C7' C8' -0.7(3) . . . . ?
C6' C7' C8' C9' -0.2(2) . . . . ?
C7' C8' C9' C4' 0.8(2) . . . . ?
C5' C4' C9' C8' -0.4(2) . . . . ?
C3' C4' C9' C8' 179.77(13) . . . . ?

loop_
_cod_related_entry_id
_cod_related_entry_database
_cod_related_entry_code
1 ChemSpider 30658969
